data_7237953
loop_
_publ_author_name
'Zhang, Junying'
'Tang, Shao-Xiong'
'Fu, Rong'
'Xu, Xing-Dong'
'Feng, Shengyu'

_publ_section_title
;
 Aggregation-induced photodimerization of an alkynylpyrene derivative as a
 photoresponsive fluorescent ink
;
_journal_issue 44
_journal_name_full 'Journal of Materials Chemistry C'
_journal_page_first 13786
_journal_paper_doi 10.1039/C9TC03786A
_journal_volume 7
_journal_year 2019
_chemical_formula_moiety 'C31 H19 N O'
_chemical_formula_sum 'C31 H19 N O'
_chemical_formula_weight 421.47
_chemical_name_common 1M
_space_group_crystal_system orthorhombic
_space_group_IT_number 19
_space_group_name_Hall 'P 2ac 2ab'
_space_group_name_H-M_alt 'P 21 21 21'
_atom_sites_solution_hydrogens geom
_atom_sites_solution_primary iterative
_audit_creation_date 2017-12-29
_audit_creation_method
;
Olex2 1.2
(compiled 2017.08.10 svn.r3458 for OlexSys, GUI svn.r5381)
;
_audit_update_record
;
2019-07-01 deposited with the CCDC.	2019-10-04 downloaded from the CCDC.
;
_cell_angle_alpha 90
_cell_angle_beta 90
_cell_angle_gamma 90
_cell_formula_units_Z 4
_cell_length_a 5.0685(13)
_cell_length_b 12.330(3)
_cell_length_c 34.435(9)
_cell_measurement_reflns_used 2817
_cell_measurement_temperature 296(2)
_cell_measurement_theta_max 25.023
_cell_measurement_theta_min 2.366
_cell_volume 2152.0(9)
_computing_cell_refinement 'SAINT v8.37A (Bruker, 2015)'
_computing_data_reduction 'SAINT v8.37A (Bruker, 2015)'
_computing_molecular_graphics 'Olex2 (Dolomanov et al., 2009)'
_computing_publication_material 'Olex2 (Dolomanov et al., 2009)'
_computing_structure_refinement 'XL (Sheldrick, 2008)'
_computing_structure_solution
;
Superflip (Palatinus & Chapuis, 2007;Palatinus & van der Lee, 2008;
Palatinus et al., 2012)
;
_diffrn_ambient_temperature 296.15
_diffrn_measured_fraction_theta_full 1.000
_diffrn_measured_fraction_theta_max 1.000
_diffrn_radiation_type MoK\a
_diffrn_radiation_wavelength 0.710
_diffrn_reflns_av_R_equivalents 0.0333
_diffrn_reflns_av_unetI/netI 0.0367
_diffrn_reflns_Laue_measured_fraction_full 1.000
_diffrn_reflns_Laue_measured_fraction_max 1.000
_diffrn_reflns_limit_h_max 6
_diffrn_reflns_limit_h_min -4
_diffrn_reflns_limit_k_max 14
_diffrn_reflns_limit_k_min -13
_diffrn_reflns_limit_l_max 40
_diffrn_reflns_limit_l_min -40
_diffrn_reflns_number 12971
_diffrn_reflns_point_group_measured_fraction_full 1.000
_diffrn_reflns_point_group_measured_fraction_max 1.000
_diffrn_reflns_theta_full 24.997
_diffrn_reflns_theta_max 24.997
_diffrn_reflns_theta_min 1.752
_exptl_absorpt_coefficient_mu 0.078
_exptl_absorpt_correction_T_max 0.7456
_exptl_absorpt_correction_T_min 0.6216
_exptl_absorpt_correction_type multi-scan
_exptl_absorpt_process_details
;
SADABS-2016/2 (Bruker,2016/2) was used for absorption correction.
wR2(int) was 0.1321 before and 0.0444 after correction.
The Ratio of minimum to maximum transmission is 0.8337.
The \l/2 correction factor is Not present.
;
_exptl_crystal_colour 'Pale yellow'
_exptl_crystal_density_diffrn 1.301
_exptl_crystal_F_000 880
_exptl_crystal_preparation Luminescent
_exptl_crystal_recrystallization_method 'Re-crystallisation from solvent: DCM/MeOH'
_exptl_crystal_size_max 0.1
_exptl_crystal_size_mid 0.1
_exptl_crystal_size_min 0.02
_refine_diff_density_max 0.102
_refine_diff_density_min -0.133
_refine_diff_density_rms 0.028
_refine_ls_abs_structure_details
;
 Flack x determined using 983 quotients [(I+)-(I-)]/[(I+)+(I-)]
 (Parsons, Flack and Wagner, Acta Cryst. B69 (2013) 249-259).
;
_refine_ls_abs_structure_Flack 0.1(10)
_refine_ls_extinction_method none
_refine_ls_goodness_of_fit_ref 1.035
_refine_ls_hydrogen_treatment constr
_refine_ls_matrix_type full
_refine_ls_number_parameters 298
_refine_ls_number_reflns 3779
_refine_ls_number_restraints 0
_refine_ls_restrained_S_all 1.035
_refine_ls_R_factor_all 0.0597
_refine_ls_R_factor_gt 0.0380
_refine_ls_shift/su_max 0.000
_refine_ls_shift/su_mean 0.000
_refine_ls_structure_factor_coef Fsqd
_refine_ls_weighting_details 'w=1/[\s^2^(Fo^2^)+(0.0350P)^2^+0.1930P] where P=(Fo^2^+2Fc^2^)/3'
_refine_ls_weighting_scheme calc
_refine_ls_wR_factor_gt 0.0773
_refine_ls_wR_factor_ref 0.0876
_reflns_Friedel_coverage 0.686
_reflns_Friedel_fraction_full 1.000
_reflns_Friedel_fraction_max 1.000
_reflns_number_gt 2894
_reflns_number_total 3779
_reflns_threshold_expression 'I > 2\s(I)'
_cod_data_source_file c9tc03786a2.cif
_cod_data_source_block p
_cod_original_cell_volume 2152.1(10)
_cod_database_code 7237953
_shelx_shelxl_version_number 2014/7
_shelx_space_group_comment
;
The symmetry employed for this shelxl refinement is uniquely defined
by the following loop, which should always be used as a source of
symmetry information in preference to the above space-group names.
They are only intended as comments.
;
_shelx_estimated_absorpt_t_max 0.998
_shelx_estimated_absorpt_t_min 0.992
_olex2_refinement_description
;
1. Fixed Uiso
 At 1.2 times of:
  All C(H) groups, All N(H) groups
2.a Aromatic/amide H refined with riding coordinates:
 N1(H1), C23(H23), C15(H15), C24(H24), C27(H27), C11(H11), C21(H21), C31(H31),
 C20(H20), C29(H29), C8(H8), C16(H16), C10(H10), C30(H30), C28(H28), C7(H7),
 C6(H6), C2(H2), C1(H1A)
;
_olex2_submission_special_instructions 'No special instructions were received'

loop_
_space_group_symop_operation_xyz
'x, y, z'
'-x+1/2, -y, z+1/2'
'x+1/2, -y+1/2, -z'
'-x, y+1/2, -z+1/2'

loop_
_atom_site_label
_atom_site_type_symbol
_atom_site_fract_x
_atom_site_fract_y
_atom_site_fract_z
_atom_site_U_iso_or_equiv
_atom_site_adp_type
_atom_site_occupancy
_atom_site_site_symmetry_order
_atom_site_calc_flag
_atom_site_refinement_flags_posn
O1 O 0.5712(4) 0.69173(17) 0.44825(5) 0.0638(6) Uani 1 1 d .
N1 N 0.1412(4) 0.64372(17) 0.45390(6) 0.0474(6) Uani 1 1 d .
H1 H -0.0160 0.6594 0.4464 0.057 Uiso 1 1 calc R
C26 C 0.2600(5) 0.7873(2) 0.40945(7) 0.0420(6) Uani 1 1 d .
C22 C 0.1656(5) 0.5570(2) 0.48078(7) 0.0432(6) Uani 1 1 d .
C13 C 0.4040(5) 0.1557(2) 0.64455(7) 0.0425(6) Uani 1 1 d .
C12 C 0.2173(6) 0.1458(2) 0.61440(7) 0.0471(7) Uani 1 1 d .
C14 C 0.4230(6) 0.0722(2) 0.67286(7) 0.0429(7) Uani 1 1 d .
C19 C 0.1823(6) 0.3867(2) 0.53388(7) 0.0483(7) Uani 1 1 d .
C9 C 0.2552(6) -0.0196(2) 0.67057(7) 0.0501(7) Uani 1 1 d .
C25 C 0.3387(6) 0.7042(2) 0.43887(7) 0.0449(6) Uani 1 1 d .
C4 C 0.6079(6) 0.0821(2) 0.70375(7) 0.0477(7) Uani 1 1 d .
C23 C 0.3607(6) 0.5544(2) 0.50900(7) 0.0547(8) Uani 1 1 d .
H23 H 0.4863 0.6092 0.5104 0.066 Uiso 1 1 calc R
C15 C 0.5752(6) 0.2466(2) 0.64764(7) 0.0534(8) Uani 1 1 d .
H15 H 0.5648 0.3017 0.6292 0.064 Uiso 1 1 calc R
C18 C 0.1863(6) 0.2999(2) 0.56200(7) 0.0550(7) Uani 1 1 d .
C17 C 0.1957(6) 0.2292(2) 0.58566(7) 0.0541(8) Uani 1 1 d .
C24 C 0.3656(6) 0.4689(2) 0.53506(7) 0.0577(8) Uani 1 1 d .
H24 H 0.4968 0.4671 0.5539 0.069 Uiso 1 1 calc R
C27 C 0.0546(6) 0.7724(2) 0.38355(8) 0.0572(8) Uani 1 1 d .
H27 H -0.0458 0.7094 0.3844 0.069 Uiso 1 1 calc R
C5 C 0.6248(7) -0.0006(3) 0.73255(7) 0.0596(9) Uani 1 1 d .
C11 C 0.0537(6) 0.0545(2) 0.61290(8) 0.0583(8) Uani 1 1 d .
H11 H -0.0701 0.0482 0.5931 0.070 Uiso 1 1 calc R
C21 C -0.0181(6) 0.4752(2) 0.47936(8) 0.0552(8) Uani 1 1 d .
H21 H -0.1494 0.4772 0.4605 0.066 Uiso 1 1 calc R
C31 C 0.4035(6) 0.8819(2) 0.40763(8) 0.0596(8) Uani 1 1 d .
H31 H 0.5439 0.8923 0.4246 0.072 Uiso 1 1 calc R
C20 C -0.0115(6) 0.3903(2) 0.50540(7) 0.0596(8) Uani 1 1 d .
H20 H -0.1369 0.3354 0.5039 0.072 Uiso 1 1 calc R
C3 C 0.7756(6) 0.1735(2) 0.70594(7) 0.0533(8) Uani 1 1 d .
C29 C 0.1396(7) 0.9459(2) 0.35531(8) 0.0612(8) Uani 1 1 d .
H29 H 0.0980 0.9994 0.3373 0.073 Uiso 1 1 calc R
C8 C 0.2809(7) -0.1024(2) 0.69977(9) 0.0670(9) Uani 1 1 d .
H8 H 0.1748 -0.1638 0.6985 0.080 Uiso 1 1 calc R
C16 C 0.7528(6) 0.2548(2) 0.67680(8) 0.0589(8) Uani 1 1 d .
H16 H 0.8630 0.3150 0.6778 0.071 Uiso 1 1 calc R
C10 C 0.0736(6) -0.0261(2) 0.64040(8) 0.0600(8) Uani 1 1 d .
H10 H -0.0367 -0.0862 0.6388 0.072 Uiso 1 1 calc R
C30 C 0.3417(7) 0.9615(2) 0.38092(8) 0.0676(9) Uani 1 1 d .
H30 H 0.4379 1.0257 0.3804 0.081 Uiso 1 1 calc R
C28 C -0.0009(7) 0.8518(3) 0.35631(8) 0.0656(9) Uani 1 1 d .
H28 H -0.1359 0.8407 0.3385 0.079 Uiso 1 1 calc R
C7 C 0.4561(8) -0.0924(3) 0.72891(9) 0.0724(10) Uani 1 1 d .
H7 H 0.4674 -0.1474 0.7473 0.087 Uiso 1 1 calc R
C6 C 0.8050(8) 0.0120(3) 0.76280(8) 0.0761(11) Uani 1 1 d .
H6 H 0.8155 -0.0406 0.7821 0.091 Uiso 1 1 calc R
C2 C 0.9554(7) 0.1804(3) 0.73653(8) 0.0709(9) Uani 1 1 d .
H2 H 1.0687 0.2396 0.7380 0.085 Uiso 1 1 calc R
C1 C 0.9680(9) 0.1013(4) 0.76447(9) 0.0832(12) Uani 1 1 d .
H1A H 1.0878 0.1081 0.7848 0.100 Uiso 1 1 calc R

loop_
_atom_site_aniso_label
_atom_site_aniso_U_11
_atom_site_aniso_U_22
_atom_site_aniso_U_33
_atom_site_aniso_U_23
_atom_site_aniso_U_13
_atom_site_aniso_U_12
O1 0.0351(12) 0.0793(14) 0.0771(12) 0.0205(11) -0.0066(10) 0.0044(11)
N1 0.0308(12) 0.0601(14) 0.0514(12) 0.0116(11) -0.0052(10) 0.0043(12)
C26 0.0358(15) 0.0466(16) 0.0435(13) -0.0041(12) 0.0028(12) 0.0025(14)
C22 0.0368(15) 0.0535(17) 0.0393(13) 0.0015(12) -0.0022(12) 0.0086(14)
C13 0.0471(18) 0.0408(15) 0.0395(13) -0.0019(11) 0.0063(12) 0.0048(14)
C12 0.0527(19) 0.0459(16) 0.0426(13) -0.0008(12) 0.0043(13) 0.0073(15)
C14 0.0465(18) 0.0390(15) 0.0432(13) 0.0000(11) 0.0124(13) 0.0078(14)
C19 0.0537(18) 0.0525(17) 0.0388(13) 0.0013(12) -0.0003(14) 0.0092(16)
C9 0.0554(19) 0.0423(16) 0.0528(15) -0.0004(13) 0.0172(14) 0.0064(15)
C25 0.0359(16) 0.0513(16) 0.0474(13) -0.0006(13) -0.0008(13) 0.0021(15)
C4 0.0514(19) 0.0530(17) 0.0388(13) -0.0009(12) 0.0094(13) 0.0189(15)
C23 0.0466(18) 0.071(2) 0.0469(14) 0.0041(14) -0.0090(14) -0.0052(16)
C15 0.065(2) 0.0452(17) 0.0497(14) 0.0047(12) 0.0039(15) -0.0027(15)
C18 0.062(2) 0.0603(18) 0.0431(14) -0.0013(14) 0.0007(14) 0.0126(17)
C17 0.057(2) 0.0614(18) 0.0442(14) -0.0028(14) 0.0002(14) 0.0105(16)
C24 0.0517(19) 0.080(2) 0.0412(14) 0.0059(15) -0.0078(14) 0.0044(19)
C27 0.0525(19) 0.0614(18) 0.0576(15) 0.0069(15) -0.0092(15) -0.0065(17)
C5 0.068(2) 0.064(2) 0.0464(15) 0.0076(14) 0.0155(15) 0.0280(19)
C11 0.060(2) 0.0615(19) 0.0534(15) -0.0107(15) -0.0004(15) 0.0002(18)
C21 0.0504(19) 0.0610(18) 0.0541(15) 0.0073(14) -0.0180(14) -0.0043(17)
C31 0.057(2) 0.0579(19) 0.0635(17) 0.0024(15) -0.0105(16) -0.0040(17)
C20 0.065(2) 0.0561(18) 0.0580(16) 0.0041(14) -0.0121(16) -0.0065(17)
C3 0.0508(19) 0.0603(19) 0.0488(15) -0.0118(14) 0.0023(14) 0.0119(16)
C29 0.076(2) 0.0565(19) 0.0515(16) 0.0059(14) 0.0009(16) 0.0102(19)
C8 0.079(3) 0.0442(17) 0.077(2) 0.0104(16) 0.029(2) 0.0020(18)
C16 0.063(2) 0.0509(18) 0.0632(17) -0.0048(15) 0.0012(16) -0.0066(16)
C10 0.062(2) 0.0497(18) 0.0683(18) -0.0091(15) 0.0135(17) -0.0112(17)
C30 0.074(2) 0.0535(19) 0.0752(19) 0.0078(17) -0.0017(19) -0.0069(18)
C28 0.065(2) 0.074(2) 0.0569(17) 0.0084(16) -0.0147(17) 0.0011(19)
C7 0.090(3) 0.064(2) 0.0634(19) 0.0220(16) 0.024(2) 0.026(2)
C6 0.090(3) 0.093(3) 0.0452(16) 0.0073(17) 0.0004(18) 0.048(3)
C2 0.067(2) 0.085(2) 0.0599(17) -0.0185(17) -0.0095(17) 0.020(2)
C1 0.084(3) 0.108(3) 0.0577(19) -0.018(2) -0.0137(19) 0.039(3)

loop_
_atom_type_symbol
_atom_type_description
_atom_type_scat_dispersion_real
_atom_type_scat_dispersion_imag
_atom_type_scat_source
C C 0.0033 0.0016 'International Tables Vol C Tables 4.2.6.8 and 6.1.1.4'
H H 0.0000 0.0000 'International Tables Vol C Tables 4.2.6.8 and 6.1.1.4'
N N 0.0061 0.0033 'International Tables Vol C Tables 4.2.6.8 and 6.1.1.4'
O O 0.0106 0.0060 'International Tables Vol C Tables 4.2.6.8 and 6.1.1.4'

loop_
_geom_angle_atom_site_label_1
_geom_angle_atom_site_label_2
_geom_angle_atom_site_label_3
_geom_angle
C25 N1 C22 126.9(2)
C27 C26 C25 123.2(2)
C31 C26 C25 118.1(2)
C31 C26 C27 118.7(2)
C23 C22 N1 122.5(3)
C21 C22 N1 118.1(2)
C21 C22 C23 119.4(2)
C12 C13 C14 119.2(2)
C12 C13 C15 122.2(2)
C14 C13 C15 118.6(2)
C13 C12 C17 119.9(3)
C11 C12 C13 119.6(2)
C11 C12 C17 120.5(3)
C13 C14 C4 119.7(2)
C9 C14 C13 120.0(2)
C9 C14 C4 120.3(2)
C24 C19 C18 121.2(3)
C24 C19 C20 118.4(2)
C20 C19 C18 120.5(3)
C14 C9 C8 118.3(3)
C10 C9 C14 119.0(2)
C10 C9 C8 122.8(3)
O1 C25 N1 122.6(2)
O1 C25 C26 121.3(3)
N1 C25 C26 116.1(2)
C14 C4 C5 119.9(3)
C3 C4 C14 120.3(2)
C3 C4 C5 119.8(3)
C24 C23 C22 119.0(3)
C16 C15 C13 121.3(2)
C17 C18 C19 178.2(3)
C18 C17 C12 177.7(3)
C19 C24 C23 122.0(3)
C26 C27 C28 119.8(3)
C7 C5 C4 118.1(3)
C6 C5 C4 118.7(3)
C6 C5 C7 123.2(3)
C10 C11 C12 120.8(3)
C22 C21 C20 121.2(3)
C26 C31 C30 120.9(3)
C21 C20 C19 120.0(3)
C4 C3 C16 118.4(3)
C2 C3 C4 118.8(3)
C2 C3 C16 122.8(3)
C28 C29 C30 119.7(3)
C7 C8 C9 121.0(3)
C15 C16 C3 121.7(3)
C11 C10 C9 121.4(3)
C29 C30 C31 120.0(3)
C29 C28 C27 120.9(3)
C8 C7 C5 122.3(3)
C1 C6 C5 120.8(3)
C1 C2 C3 121.1(3)
C2 C1 C6 120.8(3)

loop_
_geom_bond_atom_site_label_1
_geom_bond_atom_site_label_2
_geom_bond_distance
O1 C25 1.231(3)
N1 C22 1.419(3)
N1 C25 1.352(3)
C26 C25 1.495(3)
C26 C27 1.383(3)
C26 C31 1.376(4)
C22 C23 1.387(3)
C22 C21 1.374(4)
C13 C12 1.410(4)
C13 C14 1.420(3)
C13 C15 1.422(4)
C12 C17 1.431(4)
C12 C11 1.400(4)
C14 C9 1.418(4)
C14 C4 1.423(4)
C19 C18 1.443(4)
C19 C24 1.376(4)
C19 C20 1.389(4)
C9 C8 1.439(4)
C9 C10 1.390(4)
C4 C5 1.425(4)
C4 C3 1.413(4)
C23 C24 1.384(4)
C15 C16 1.352(4)
C18 C17 1.194(3)
C27 C28 1.384(4)
C5 C7 1.424(5)
C5 C6 1.394(4)
C11 C10 1.376(4)
C21 C20 1.379(4)
C31 C30 1.381(4)
C3 C16 1.423(4)
C3 C2 1.396(4)
C29 C30 1.365(4)
C29 C28 1.362(4)
C8 C7 1.346(5)
C6 C1 1.378(5)
C2 C1 1.371(4)
